data_7131345
loop_
_publ_author_name
'Parmar, Vijay S.'
'Thiel, Andreas M.'
'Nabi, Rizwan'
'Gransbury, Gemma K.'
'Norre, Marie S.'
'Evans, Peter'
'Corner, Sophie C.'
'Skelton, Jonathan M.'
'Chilton, Nicholas F.'
'Mills, David P.'
'Overgaard, Jacob'

_publ_section_title
;
 Influence of pressure on a dysprosocenium single-molecule magnet.
;
_journal_issue 18
_journal_name_full 'Chemical communications (Cambridge, England)'
_journal_page_first 2656
_journal_page_last 2659
_journal_paper_doi 10.1039/d2cc06722f
_journal_volume 59
_journal_year 2023
_chemical_formula_moiety 'C34 H58 Dy, B C24 F20'
_chemical_formula_sum 'C58 H58 B Dy F20'
_chemical_formula_weight 1308.35
_chemical_properties_physical
Air-sensitive,Moisture-sensitive,Heat-sensitive,Oxygen-sensitive,Light-sensitive,Photo-sensitive
_space_group_crystal_system triclinic
_space_group_IT_number 2
_space_group_name_Hall '-P 1'
_space_group_name_H-M_alt 'P -1'
_atom_sites_solution_hydrogens geom
_atom_sites_solution_primary dual
_audit_creation_date 2020-02-26
_audit_creation_method
;
Olex2 1.2
(compiled 2018.05.29 svn.r3508 for OlexSys, GUI svn.r5506)
;
_audit_update_record
;
2022-10-30 deposited with the CCDC.	2023-02-13 downloaded from the CCDC.
;
_cell_angle_alpha 106.869(11)
_cell_angle_beta 95.482(10)
_cell_angle_gamma 100.196(6)
_cell_formula_units_Z 2
_cell_length_a 11.6573(8)
_cell_length_b 12.4230(9)
_cell_length_c 19.898(3)
_cell_measurement_reflns_used 3778
_cell_measurement_temperature 293(2)
_cell_measurement_theta_max 22.0120
_cell_measurement_theta_min 1.8080
_cell_volume 2680.8(5)
_computing_cell_refinement 'CrysAlisPro 1.171.39.46 (Rigaku OD, 2018)'
_computing_data_collection 'CrysAlisPro 1.171.39.46 (Rigaku OD, 2018)'
_computing_data_reduction 'CrysAlisPro 1.171.39.46 (Rigaku OD, 2018)'
_computing_molecular_graphics 'Olex2 (Dolomanov et al., 2009)'
_computing_publication_material 'Olex2 (Dolomanov et al., 2009)'
_computing_structure_refinement 'ShelXL (Sheldrick, 2015)'
_computing_structure_solution 'ShelXT (Sheldrick, 2015)'
_diffrn_ambient_pressure 410000
_diffrn_ambient_temperature 293(2)
_diffrn_detector 'CCD plate'
_diffrn_detector_area_resol_mean 5.1795
_diffrn_detector_type Atlas
_diffrn_measured_fraction_theta_full 0.383
_diffrn_measured_fraction_theta_max 0.383
_diffrn_measurement_details
;
List of Runs (angles in degrees, time in seconds):

  # Type    Start    End  Width  t~exp~   \w     \q     \k     \f   Frames
#--------------------------------------------------------------------------
  1  \w    -35.00  14.00   1.00   30.00    --    7.76  67.00 157.00   49
  2  \w    -43.00   2.00   1.00   30.00    --    7.76  97.00 143.00   45
  3  \w    -14.00  51.00   1.00   30.00    --    7.76 -67.00-157.00   65
  4  \w    -39.00  14.00   1.00   30.00    --    7.76  38.00-180.00   53
  5  \w    -42.00  33.00   1.00   30.00    --   -8.54  13.00  -3.00   75
  6  \w    -35.00 -12.00   1.00   30.00    --   -8.54  77.00 -30.00   23
  7  \w      2.00  42.00   1.00   30.00    --   -8.54 -99.00  30.00   40
  8  \w    -35.00 -12.00   1.00   30.00    --   -8.54  77.00 150.00   23
  9  \w    -35.00 -12.00   1.00   30.00    --    7.76  77.00 -30.00   23
 10  \w     12.00  35.00   1.00   30.00    --    7.76 -77.00  60.00   23
 11  \w     34.00  58.00   1.00   30.00    --    7.76 -99.00  30.00   24
 12  \w     12.00  35.00   1.00   30.00    --   -8.54 -77.00-150.00   23
 13  \w    -35.00 -12.00   1.00   30.00    --   -8.54  77.00 120.00   23
 14  \w     -2.00  33.00   1.00   30.00    --   -8.54 -57.00-180.00   35
 15  \w     34.00  58.00   1.00   30.00    --    7.76 -99.00-150.00   24
 16  \w     12.00  35.00   1.00   30.00    --    7.76 -77.00  30.00   23
 17  \w    -34.00  20.00   1.00   30.00    --    7.76  53.00 -17.00   54
 18  \w     34.00  58.00   1.00   30.00    --    7.76 -99.00  60.00   24
 19  \w    -53.00   9.00   1.00   30.00    --   -8.54  81.00 -29.00   62
 20  \w    -14.00  38.00   1.00   30.00    --   -8.54 -38.00-180.00   52
 21  \w    -19.00  24.00   1.00   30.00    --   -8.54 -53.00  17.00   43
;
_diffrn_measurement_device 'four-circle diffractometer'
_diffrn_measurement_device_type 'SuperNova, Single source at offset/far, Atlas'
_diffrn_measurement_method '\w scans'
_diffrn_orient_matrix_type 'CrysAlisPro convention (1999,Acta A55,543-557)'
_diffrn_orient_matrix_UB_11 -0.0148658000
_diffrn_orient_matrix_UB_12 -0.0157202000
_diffrn_orient_matrix_UB_13 -0.0374777000
_diffrn_orient_matrix_UB_21 -0.0321263000
_diffrn_orient_matrix_UB_22 -0.0545528000
_diffrn_orient_matrix_UB_23 -0.0007345000
_diffrn_orient_matrix_UB_31 -0.0516162000
_diffrn_orient_matrix_UB_32 0.0225598000
_diffrn_orient_matrix_UB_33 0.0041189000
_diffrn_radiation_monochromator mirror
_diffrn_radiation_probe x-ray
_diffrn_radiation_type MoK\a
_diffrn_radiation_wavelength 0.71073
_diffrn_reflns_av_R_equivalents 0.1242
_diffrn_reflns_av_unetI/netI 0.0775
_diffrn_reflns_Laue_measured_fraction_full 0.383
_diffrn_reflns_Laue_measured_fraction_max 0.383
_diffrn_reflns_limit_h_max 11
_diffrn_reflns_limit_h_min -11
_diffrn_reflns_limit_k_max 12
_diffrn_reflns_limit_k_min -12
_diffrn_reflns_limit_l_max 11
_diffrn_reflns_limit_l_min -11
_diffrn_reflns_number 21427
_diffrn_reflns_point_group_measured_fraction_full 0.383
_diffrn_reflns_point_group_measured_fraction_max 0.383
_diffrn_reflns_theta_full 20.815
_diffrn_reflns_theta_max 20.815
_diffrn_reflns_theta_min 1.749
_diffrn_source 'micro-focus sealed X-ray tube'
_diffrn_source_type 'SuperNova (Mo) X-ray Source'
_exptl_absorpt_coefficient_mu 1.502
_exptl_absorpt_correction_T_max 1.00000
_exptl_absorpt_correction_T_min 0.91000
_exptl_absorpt_correction_type multi-scan
_exptl_absorpt_process_details
;
CrysAlisPro 1.171.39.46 (Rigaku Oxford Diffraction, 2018)
Empirical absorption correction using spherical harmonics,
 implemented in SCALE3 ABSPACK scaling algorithm.
;
_exptl_crystal_colour 'clear colourless'
_exptl_crystal_colour_lustre clear
_exptl_crystal_colour_primary colourless
_exptl_crystal_density_diffrn 1.621
_exptl_crystal_description plate
_exptl_crystal_F_000 1314
_exptl_crystal_size_max 0.23
_exptl_crystal_size_mid 0.16
_exptl_crystal_size_min 0.05
_refine_diff_density_max 0.542
_refine_diff_density_min -0.682
_refine_diff_density_rms 0.096
_refine_ls_extinction_method none
_refine_ls_goodness_of_fit_ref 1.052
_refine_ls_hydrogen_treatment constr
_refine_ls_matrix_type full
_refine_ls_number_parameters 278
_refine_ls_number_reflns 2149
_refine_ls_number_restraints 36
_refine_ls_restrained_S_all 1.052
_refine_ls_R_factor_all 0.1156
_refine_ls_R_factor_gt 0.0806
_refine_ls_shift/su_max 0.000
_refine_ls_shift/su_mean 0.000
_refine_ls_structure_factor_coef Fsqd
_refine_ls_weighting_details 'w=1/[\s^2^(Fo^2^)+(0.1092P)^2^+29.6617P] where P=(Fo^2^+2Fc^2^)/3'
_refine_ls_weighting_scheme calc
_refine_ls_wR_factor_gt 0.1889
_refine_ls_wR_factor_ref 0.2115
_reflns_Friedel_coverage 0.000
_reflns_number_gt 1609
_reflns_number_total 2149
_reflns_threshold_expression 'I > 2\s(I)'
_cod_data_source_file d2cc06722f2.cif
_cod_data_source_block dy60_hp1
_cod_original_cell_volume 2680.9(6)
_cod_database_code 7131345
_shelx_shelxl_version_number 2018/3
_chemical_oxdiff_formula C58H58BDyF20
_shelx_space_group_comment
;
The symmetry employed for this shelxl refinement is uniquely defined
by the following loop, which should always be used as a source of
symmetry information in preference to the above space-group names.
They are only intended as comments.
;
_shelx_estimated_absorpt_t_max 0.929
_shelx_estimated_absorpt_t_min 0.724
_reflns_odcompleteness_completeness 38.56
_reflns_odcompleteness_iscentric 1
_reflns_odcompleteness_theta 20.77
_olex2_refinement_description
;
1. Fixed Uiso
 At 1.2 times of:
  All C(H) groups
 At 1.5 times of:
  All C(H,H,H) groups
2. Restrained planarity
 C54, C55, C56, C57, C58, F16, F17, F18, F19, F20, B1, C53
 with sigma of 0.1
 C47, C52, C51, C50, C49, C48, F15, F14, F13, F12, F11, B1
 with sigma of 0.1
 C35, C36, C37, C38, C39, C40, F1, F2, F3, F4, F5, B1
 with sigma of 0.1
 C41, C46, C45, C44, C43, C42, F10, F9, F8, F7, F6, B1
 with sigma of 0.1
3.a Aromatic/amide H refined with riding coordinates:
 C3(H3), C5(H5), C20(H20), C22(H22)
3.b Fitted pentagon refined as free rotating group:
 C1(C2,C3,C4,C5), C21(C20,C19,C18,C22)
3.c Fitted hexagon refined as free rotating group:
 C35(C40,C39,C38,C37,C36), C41(C42,C43,C44,C45,C46), C47(C48,C49,C50,C51,C52),
 C53(C58,C57,C56,C55,C54)
3.d Idealised Me refined as rotating group:
 C7(H7A,H7B,H7C), C8(H8A,H8B,H8C), C9(H9A,H9B,H9C), C11(H11A,H11B,H11C),
 C12(H12A,H12B,H12C), C13(H13A,H13B,H13C), C15(H15A,H15B,H15C), C16(H16A,H16B,
 H16C), C17(H17A,H17B,H17C), C24(H24A,H24B,H24C), C25(H25A,H25B,H25C), C26(H26A,
 H26B,H26C), C28(H28A,H28B,H28C), C29(H29A,H29B,H29C), C30(H30A,H30B,H30C),
 C32(H32A,H32B,H32C), C33(H33A,H33B,H33C), C34(H34A,H34B,H34C)
;
_olex2_submission_special_instructions 'No special instructions were received'
_oxdiff_exptl_absorpt_empirical_details
;
Empirical correction (ABSPACK) includes:
- Absorption correction using spherical harmonics
- Frame scaling
;
_oxdiff_exptl_absorpt_empirical_full_max 1.310
_oxdiff_exptl_absorpt_empirical_full_min 0.869

loop_
_space_group_symop_operation_xyz
'x, y, z'
'-x, -y, -z'

loop_
_atom_site_label
_atom_site_type_symbol
_atom_site_fract_x
_atom_site_fract_y
_atom_site_fract_z
_atom_site_U_iso_or_equiv
_atom_site_adp_type
_atom_site_occupancy
_atom_site_site_symmetry_order
_atom_site_calc_flag
_atom_site_refinement_flags_posn
_atom_site_refinement_flags_adp
_atom_site_refinement_flags_occupancy
_atom_site_disorder_assembly
_atom_site_disorder_group
Dy1 Dy 0.68595(10) 0.84653(10) 0.72036(16) 0.054(2) Uani 1 1 d . . . . .
C1 C 0.5632(12) 0.9977(12) 0.7219(16) 0.053(7) Uiso 1 1 d . . . . .
C2 C 0.5058(17) 0.9313(17) 0.7612(15) 0.061(8) Uiso 1 1 d G . . . .
C3 C 0.4515(13) 0.8207(14) 0.7132(17) 0.037(6) Uiso 1 1 d G . . . .
H3 H 0.407955 0.760203 0.724804 0.044 Uiso 1 1 calc R . . . .
C4 C 0.4754(13) 0.8187(12) 0.6442(16) 0.043(6) Uiso 1 1 d G . . . .
C5 C 0.5444(12) 0.9281(15) 0.6496(15) 0.033(6) Uiso 1 1 d G . . . .
H5 H 0.572391 0.950248 0.612365 0.040 Uiso 1 1 calc R . . . .
C6 C 0.656(2) 1.117(2) 0.750(3) 0.046(6) Uiso 1 1 d . . . . .
C7 C 0.771(2) 1.101(2) 0.773(3) 0.055(7) Uiso 1 1 d . . . . .
H7A H 0.777471 1.104995 0.822651 0.083 Uiso 1 1 calc GR . . . .
H7B H 0.830907 1.160282 0.767929 0.083 Uiso 1 1 calc GR . . . .
H7C H 0.781058 1.027054 0.745548 0.083 Uiso 1 1 calc GR . . . .
C8 C 0.609(2) 1.215(2) 0.804(3) 0.070(8) Uiso 1 1 d . . . . .
H8A H 0.530614 1.216048 0.784759 0.105 Uiso 1 1 calc GR . . . .
H8B H 0.660115 1.288369 0.811379 0.105 Uiso 1 1 calc GR . . . .
H8C H 0.607718 1.199541 0.848512 0.105 Uiso 1 1 calc GR . . . .
C9 C 0.675(2) 1.160(2) 0.683(3) 0.056(7) Uiso 1 1 d . . . . .
H9A H 0.708499 1.105979 0.650064 0.084 Uiso 1 1 calc GR . . . .
H9B H 0.726718 1.234161 0.698365 0.084 Uiso 1 1 calc GR . . . .
H9C H 0.599924 1.164274 0.660627 0.084 Uiso 1 1 calc GR . . . .
C10 C 0.482(2) 0.960(2) 0.841(3) 0.046(7) Uiso 1 1 d . . . . .
C11 C 0.581(2) 1.010(2) 0.888(3) 0.054(7) Uiso 1 1 d . . . . .
H11A H 0.623126 0.952036 0.893328 0.082 Uiso 1 1 calc GR . . . .
H11B H 0.560404 1.047830 0.933508 0.082 Uiso 1 1 calc GR . . . .
H11C H 0.629755 1.065009 0.872352 0.082 Uiso 1 1 calc GR . . . .
C12 C 0.420(3) 0.846(2) 0.854(4) 0.072(8) Uiso 1 1 d . . . . .
H12A H 0.346152 0.814623 0.822155 0.108 Uiso 1 1 calc GR . . . .
H12B H 0.405464 0.863264 0.902096 0.108 Uiso 1 1 calc GR . . . .
H12C H 0.469532 0.791315 0.844973 0.108 Uiso 1 1 calc GR . . . .
C13 C 0.383(2) 1.030(2) 0.843(4) 0.070(8) Uiso 1 1 d . . . . .
H13A H 0.384632 1.064594 0.805692 0.105 Uiso 1 1 calc GR . . . .
H13B H 0.395229 1.089339 0.888159 0.105 Uiso 1 1 calc GR . . . .
H13C H 0.307330 0.979403 0.836631 0.105 Uiso 1 1 calc GR . . . .
C14 C 0.414(2) 0.727(2) 0.576(3) 0.042(6) Uiso 1 1 d . . . . .
C15 C 0.490(4) 0.645(4) 0.540(6) 0.155(17) Uiso 1 1 d . . . . .
H15A H 0.514538 0.663998 0.499071 0.233 Uiso 1 1 calc GR . . . .
H15B H 0.445291 0.566777 0.524598 0.233 Uiso 1 1 calc GR . . . .
H15C H 0.558873 0.651463 0.572760 0.233 Uiso 1 1 calc GR . . . .
C16 C 0.387(4) 0.776(4) 0.510(6) 0.17(2) Uiso 1 1 d . . . . .
H16A H 0.394682 0.858145 0.528081 0.262 Uiso 1 1 calc GR . . . .
H16B H 0.307558 0.741002 0.485992 0.262 Uiso 1 1 calc GR . . . .
H16C H 0.441248 0.758657 0.477413 0.262 Uiso 1 1 calc GR . . . .
C17 C 0.300(4) 0.665(6) 0.580(8) 0.22(3) Uiso 1 1 d . . . . .
H17A H 0.307467 0.592242 0.586245 0.325 Uiso 1 1 calc GR . . . .
H17B H 0.246931 0.652011 0.537617 0.325 Uiso 1 1 calc GR . . . .
H17C H 0.270772 0.709180 0.620380 0.325 Uiso 1 1 calc GR . . . .
C21 C 0.8473(17) 0.7899(17) 0.6354(18) 0.055(7) Uiso 1 1 d . . . . .
C20 C 0.9121(12) 0.8614(11) 0.7023(19) 0.038(6) Uiso 1 1 d G . . . .
H20 H 0.961250 0.933318 0.711251 0.046 Uiso 1 1 calc R . . . .
C19 C 0.8885(18) 0.8040(17) 0.7533(17) 0.061(8) Uiso 1 1 d G . . . .
C18 C 0.8092(16) 0.6969(14) 0.7178(19) 0.052(8) Uiso 1 1 d G . . . .
C22 C 0.7838(13) 0.6882(12) 0.6450(18) 0.045(7) Uiso 1 1 d G . . . .
H22 H 0.734172 0.626750 0.609714 0.053 Uiso 1 1 calc R . . . .
C23 C 0.740(2) 0.608(2) 0.752(3) 0.045(6) Uiso 1 1 d . . . . .
C24 C 0.634(2) 0.651(2) 0.775(4) 0.060(7) Uiso 1 1 d . . . . .
H24A H 0.656869 0.714058 0.818684 0.091 Uiso 1 1 calc GR . . . .
H24B H 0.579018 0.589710 0.783066 0.091 Uiso 1 1 calc GR . . . .
H24C H 0.596576 0.676098 0.739157 0.091 Uiso 1 1 calc GR . . . .
C25 C 0.808(2) 0.569(3) 0.796(3) 0.069(8) Uiso 1 1 d . . . . .
H25A H 0.866282 0.535909 0.771282 0.103 Uiso 1 1 calc GR . . . .
H25B H 0.758598 0.511864 0.810344 0.103 Uiso 1 1 calc GR . . . .
H25C H 0.846344 0.632212 0.837349 0.103 Uiso 1 1 calc GR . . . .
C26 C 0.682(2) 0.494(2) 0.687(3) 0.058(7) Uiso 1 1 d . . . . .
H26A H 0.633865 0.512565 0.652243 0.088 Uiso 1 1 calc GR . . . .
H26B H 0.633830 0.439666 0.704687 0.088 Uiso 1 1 calc GR . . . .
H26C H 0.743067 0.459914 0.666160 0.088 Uiso 1 1 calc GR . . . .
C27 C 0.954(2) 0.854(2) 0.820(3) 0.044(6) Uiso 1 1 d . . . . .
C28 C 0.879(3) 0.871(2) 0.882(4) 0.072(8) Uiso 1 1 d . . . . .
H28A H 0.827214 0.920555 0.877095 0.108 Uiso 1 1 calc GR . . . .
H28B H 0.931086 0.904252 0.926743 0.108 Uiso 1 1 calc GR . . . .
H28C H 0.833974 0.797202 0.880325 0.108 Uiso 1 1 calc GR . . . .
C29 C 1.027(2) 0.982(2) 0.841(4) 0.071(8) Uiso 1 1 d . . . . .
H29A H 1.082764 0.986402 0.808863 0.106 Uiso 1 1 calc GR . . . .
H29B H 1.067348 1.005026 0.888570 0.106 Uiso 1 1 calc GR . . . .
H29C H 0.973775 1.031844 0.837234 0.106 Uiso 1 1 calc GR . . . .
C30 C 1.055(2) 0.791(2) 0.841(3) 0.064(8) Uiso 1 1 d . . . . .
H30A H 1.020737 0.711427 0.832572 0.095 Uiso 1 1 calc GR . . . .
H30B H 1.087891 0.827013 0.889934 0.095 Uiso 1 1 calc GR . . . .
H30C H 1.115350 0.797588 0.811840 0.095 Uiso 1 1 calc GR . . . .
C31 C 0.866(2) 0.809(2) 0.564(3) 0.048(7) Uiso 1 1 d . . . . .
C32 C 0.825(4) 0.915(4) 0.561(5) 0.121(13) Uiso 1 1 d . . . . .
H32A H 0.759769 0.895207 0.522731 0.182 Uiso 1 1 calc GR . . . .
H32B H 0.888389 0.968273 0.552266 0.182 Uiso 1 1 calc GR . . . .
H32C H 0.800292 0.950964 0.604937 0.182 Uiso 1 1 calc GR . . . .
C33 C 0.816(3) 0.704(3) 0.506(5) 0.123(13) Uiso 1 1 d . . . . .
H33A H 0.795682 0.641017 0.524119 0.184 Uiso 1 1 calc GR . . . .
H33B H 0.872374 0.688004 0.474009 0.184 Uiso 1 1 calc GR . . . .
H33C H 0.746083 0.713406 0.480033 0.184 Uiso 1 1 calc GR . . . .
C34 C 0.998(3) 0.835(4) 0.560(5) 0.134(14) Uiso 1 1 d . . . . .
H34A H 1.033101 0.912322 0.590068 0.201 Uiso 1 1 calc GR . . . .
H34B H 1.010157 0.827027 0.512306 0.201 Uiso 1 1 calc GR . . . .
H34C H 1.035139 0.782057 0.577003 0.201 Uiso 1 1 calc GR . . . .
F1 F 0.7771(11) 0.3873(11) 0.2449(16) 0.060(4) Uiso 1 1 d . . . . .
F2 F 0.9214(13) 0.3515(13) 0.3474(18) 0.074(4) Uiso 1 1 d . . . . .
F3 F 1.0937(15) 0.5234(15) 0.432(2) 0.098(5) Uiso 1 1 d . . . . .
F4 F 1.1370(14) 0.7353(14) 0.413(2) 0.089(5) Uiso 1 1 d . . . . .
F5 F 1.0043(12) 0.7707(12) 0.3070(17) 0.063(4) Uiso 1 1 d . . . . .
F6 F 0.8430(12) 0.8826(12) 0.2466(17) 0.065(4) Uiso 1 1 d . . . . .
F7 F 0.7455(12) 1.0188(12) 0.3430(17) 0.069(4) Uiso 1 1 d . . . . .
F8 F 0.6013(13) 0.9298(13) 0.4222(18) 0.078(5) Uiso 1 1 d . . . . .
F9 F 0.5452(13) 0.7014(13) 0.3999(18) 0.077(4) Uiso 1 1 d . . . . .
F10 F 0.6331(11) 0.5601(11) 0.2998(16) 0.055(4) Uiso 1 1 d . . . . .
F11 F 1.0511(11) 0.6043(12) 0.1759(17) 0.060(4) Uiso 1 1 d . . . . .
F12 F 1.1321(14) 0.6481(14) 0.066(2) 0.090(5) Uiso 1 1 d . . . . .
F13 F 1.0061(17) 0.7366(16) -0.020(2) 0.119(7) Uiso 1 1 d . . . . .
F14 F 0.7933(13) 0.7826(13) 0.0127(19) 0.078(5) Uiso 1 1 d . . . . .
F15 F 0.7045(11) 0.7306(11) 0.1192(16) 0.056(4) Uiso 1 1 d . . . . .
F16 F 0.5302(11) 0.5912(11) 0.1710(16) 0.055(4) Uiso 1 1 d . . . . .
F17 F 0.3980(13) 0.4301(13) 0.0612(19) 0.083(5) Uiso 1 1 d . . . . .
F18 F 0.4844(15) 0.2521(15) -0.019(2) 0.099(5) Uiso 1 1 d . . . . .
F19 F 0.7148(12) 0.2460(12) 0.0120(17) 0.066(4) Uiso 1 1 d . . . . .
F20 F 0.8544(11) 0.4114(11) 0.1195(15) 0.052(3) Uiso 1 1 d . . . . .
C35 C 0.8883(12) 0.5844(13) 0.2731(13) 0.051(7) Uiso 1 1 d . . . . .
C40 C 0.9800(14) 0.6710(10) 0.3171(14) 0.047(7) Uiso 1 1 d G . . . .
C39 C 1.0499(12) 0.6495(12) 0.3703(14) 0.061(8) Uiso 1 1 d G . . . .
C38 C 1.0283(13) 0.5414(15) 0.3795(13) 0.065(8) Uiso 1 1 d G . . . .
C37 C 0.9367(14) 0.4548(11) 0.3355(14) 0.053(7) Uiso 1 1 d G . . . .
C36 C 0.8667(12) 0.4763(11) 0.2823(14) 0.046(6) Uiso 1 1 d G . . . .
C41 C 0.7396(13) 0.7133(11) 0.2692(13) 0.044(6) Uiso 1 1 d . . . . .
C42 C 0.7676(12) 0.8310(12) 0.2794(14) 0.051(7) Uiso 1 1 d G . . . .
C43 C 0.7208(13) 0.9058(9) 0.3305(14) 0.049(6) Uiso 1 1 d G . . . .
C44 C 0.6459(14) 0.8628(12) 0.3714(13) 0.066(8) Uiso 1 1 d G . . . .
C45 C 0.6179(13) 0.7451(13) 0.3612(13) 0.058(7) Uiso 1 1 d G . . . .
C46 C 0.6648(13) 0.6704(10) 0.3101(14) 0.046(6) Uiso 1 1 d G . . . .
C47 C 0.8701(12) 0.6648(12) 0.1507(13) 0.050(7) Uiso 1 1 d . . . . .
C48 C 0.9798(12) 0.6430(12) 0.1368(14) 0.043(6) Uiso 1 1 d G . . . .
C49 C 1.0257(11) 0.6668(13) 0.0795(14) 0.057(7) Uiso 1 1 d G . . . .
C50 C 0.9619(14) 0.7123(13) 0.0360(13) 0.080(9) Uiso 1 1 d G . . . .
C51 C 0.8522(13) 0.7341(13) 0.0499(13) 0.050(7) Uiso 1 1 d G . . . .
C52 C 0.8063(10) 0.7103(12) 0.1072(14) 0.045(6) Uiso 1 1 d G . . . .
C53 C 0.7006(12) 0.5096(12) 0.1518(13) 0.048(6) Uiso 1 1 d . . . . .
C58 C 0.7468(10) 0.4213(13) 0.1109(14) 0.045(6) Uiso 1 1 d G . . . .
C57 C 0.6751(14) 0.3352(12) 0.0537(14) 0.045(6) Uiso 1 1 d G . . . .
C56 C 0.5570(13) 0.3374(13) 0.0375(13) 0.074(9) Uiso 1 1 d G . . . .
C55 C 0.5108(10) 0.4257(14) 0.0784(14) 0.055(7) Uiso 1 1 d G . . . .
C54 C 0.5825(13) 0.5118(12) 0.1356(14) 0.048(7) Uiso 1 1 d G . . . .
B1 B 0.800(2) 0.618(2) 0.215(2) 0.047(8) Uiso 1 1 d . . . . .

loop_
_atom_site_aniso_label
_atom_site_aniso_U_11
_atom_site_aniso_U_22
_atom_site_aniso_U_33
_atom_site_aniso_U_23
_atom_site_aniso_U_13
_atom_site_aniso_U_12
Dy1 0.0470(8) 0.0503(9) 0.068(7) 0.020(2) 0.0116(19) 0.0153(7)

loop_
_atom_type_symbol
_atom_type_description
_atom_type_scat_dispersion_real
_atom_type_scat_dispersion_imag
_atom_type_scat_source
C C 0.0033 0.0016 'International Tables Vol C Tables 4.2.6.8 and 6.1.1.4'
H H 0.0000 0.0000 'International Tables Vol C Tables 4.2.6.8 and 6.1.1.4'
B B 0.0013 0.0007 'International Tables Vol C Tables 4.2.6.8 and 6.1.1.4'
Dy Dy -0.1892 4.4098 'International Tables Vol C Tables 4.2.6.8 and 6.1.1.4'
F F 0.0171 0.0103 'International Tables Vol C Tables 4.2.6.8 and 6.1.1.4'

loop_
_geom_angle_atom_site_label_1
_geom_angle_atom_site_label_2
_geom_angle_atom_site_label_3
_geom_angle
_geom_angle_site_symmetry_1
_geom_angle_site_symmetry_3
_geom_angle_publ_flag
C1 Dy1 C2 31.95(18) . . ?
C1 Dy1 C3 52.1(2) . . ?
C1 Dy1 C4 52.2(2) . . ?
C1 Dy1 C5 32.07(16) . . ?
C1 Dy1 C21 127.4(7) . . ?
C1 Dy1 C20 127.2(5) . . ?
C1 Dy1 C19 147.5(6) . . ?
C1 Dy1 C22 147.6(10) . . ?
C2 Dy1 C3 31.13(16) . . ?
C2 Dy1 C4 51.6(2) . . ?
C2 Dy1 C21 157.2(8) . . ?
C2 Dy1 C20 154.0(6) . . ?
C2 Dy1 C22 153.5(7) . . ?
C3 Dy1 C21 139.7(9) . . ?
C4 Dy1 C3 30.79(17) . . ?
C4 Dy1 C21 111.2(9) . . ?
C4 Dy1 C20 139.2(10) . . ?
C5 Dy1 C2 52.49(19) . . ?
C5 Dy1 C3 51.7(2) . . ?
C5 Dy1 C4 31.3(2) . . ?
C5 Dy1 C21 104.8(8) . . ?
C5 Dy1 C20 121.3(7) . . ?
C5 Dy1 C22 116.2(9) . . ?
C20 Dy1 C3 169.8(11) . . ?
C20 Dy1 C21 30.65(17) . . ?
C19 Dy1 C2 148.9(9) . . ?
C19 Dy1 C3 155.0(7) . . ?
C19 Dy1 C4 157.8(8) . . ?
C19 Dy1 C5 152.6(7) . . ?
C19 Dy1 C21 51.61(18) . . ?
C19 Dy1 C20 31.31(16) . . ?
C19 Dy1 C22 52.58(18) . . ?
C18 Dy1 C1 179.4(8) . . ?
C18 Dy1 C2 148.6(6) . . ?
C18 Dy1 C3 128.4(5) . . ?
C18 Dy1 C4 127.9(7) . . ?
C18 Dy1 C5 147.6(10) . . ?
C18 Dy1 C21 52.0(2) . . ?
C18 Dy1 C20 52.3(2) . . ?
C18 Dy1 C19 32.3(2) . . ?
C18 Dy1 C22 31.98(15) . . ?
C22 Dy1 C3 122.4(7) . . ?
C22 Dy1 C4 105.2(8) . . ?
C22 Dy1 C21 31.0(2) . . ?
C22 Dy1 C20 51.5(2) . . ?
C2 C1 Dy1 76.2(6) . . ?
C2 C1 C5 108.0 . . ?
C2 C1 C6 129(2) . . ?
C5 C1 Dy1 75.5(8) . . ?
C5 C1 C6 122(2) . . ?
C6 C1 Dy1 104.7(11) . . ?
C1 C2 Dy1 71.8(5) . . ?
C1 C2 C3 108.0 . . ?
C1 C2 C10 133.7(17) . . ?
C3 C2 Dy1 77.3(7) . . ?
C3 C2 C10 118.0(17) . . ?
C10 C2 Dy1 122.0(18) . . ?
C2 C3 Dy1 71.6(7) . . ?
C4 C3 Dy1 74.2(8) . . ?
C4 C3 C2 108.0 . . ?
C3 C4 Dy1 75.0(7) . . ?
C3 C4 C5 108.0 . . ?
C3 C4 C14 125.0(19) . . ?
C5 C4 Dy1 71.2(5) . . ?
C5 C4 C14 125.6(19) . . ?
C14 C4 Dy1 130.2(11) . . ?
C1 C5 Dy1 72.4(8) . . ?
C4 C5 Dy1 77.5(6) . . ?
C4 C5 C1 108.0 . . ?
C7 C6 C1 110.6(17) . . ?
C7 C6 C8 116(4) . . ?
C7 C6 C9 104(2) . . ?
C8 C6 C1 112.8(18) . . ?
C9 C6 C1 107(4) . . ?
C9 C6 C8 106(2) . . ?
C11 C10 C2 113(2) . . ?
C11 C10 C12 110(4) . . ?
C11 C10 C13 117(4) . . ?
C12 C10 C2 109(4) . . ?
C13 C10 C2 103(4) . . ?
C13 C10 C12 103.3(18) . . ?
C4 C14 C15 115(4) . . ?
C4 C14 C16 114(3) . . ?
C15 C14 C16 97(5) . . ?
C17 C14 C4 114(6) . . ?
C17 C14 C15 111(4) . . ?
C17 C14 C16 103(5) . . ?
C20 C21 Dy1 73.8(8) . . ?
C20 C21 C31 125(2) . . ?
C22 C21 Dy1 71.2(5) . . ?
C22 C21 C20 108.0 . . ?
C22 C21 C31 126(2) . . ?
C31 C21 Dy1 130.9(12) . . ?
C21 C20 Dy1 75.6(8) . . ?
C21 C20 C19 108.0 . . ?
C19 C20 Dy1 70.4(8) . . ?
C20 C19 Dy1 78.3(8) . . ?
C18 C19 Dy1 72.3(5) . . ?
C18 C19 C20 108.0 . . ?
C27 C19 Dy1 122.2(18) . . ?
C27 C19 C20 116(2) . . ?
C27 C19 C18 135(2) . . ?
C19 C18 Dy1 75.4(6) . . ?
C19 C18 C22 108.0 . . ?
C19 C18 C23 128(3) . . ?
C22 C18 Dy1 77.0(10) . . ?
C22 C18 C23 123(3) . . ?
C23 C18 Dy1 106.1(10) . . ?
C21 C22 Dy1 77.8(6) . . ?
C21 C22 C18 108.0 . . ?
C18 C22 Dy1 71.0(9) . . ?
C18 C23 C26 106(4) . . ?
C24 C23 C18 107.8(18) . . ?
C24 C23 C26 102(3) . . ?
C25 C23 C18 116(2) . . ?
C25 C23 C24 120(5) . . ?
C25 C23 C26 103(3) . . ?
C19 C27 C28 114(2) . . ?
C19 C27 C29 119(4) . . ?
C19 C27 C30 116(3) . . ?
C28 C27 C29 98(3) . . ?
C28 C27 C30 106(4) . . ?
C29 C27 C30 101(2) . . ?
C32 C31 C21 109(4) . . ?
C32 C31 C34 105(2) . . ?
C33 C31 C21 110(3) . . ?
C33 C31 C32 117(5) . . ?
C33 C31 C34 106(4) . . ?
C34 C31 C21 109(4) . . ?
C40 C35 C36 120.0 . . ?
C40 C35 B1 118.0(13) . . ?
C36 C35 B1 121.8(13) . . ?
F5 C40 C35 120.5(18) . . ?
F5 C40 C39 119.4(18) . . ?
C35 C40 C39 120.0 . . ?
F4 C39 C40 118.8(16) . . ?
F4 C39 C38 121.1(16) . . ?
C40 C39 C38 120.0 . . ?
F3 C38 C39 119.2(15) . . ?
F3 C38 C37 120.7(14) . . ?
C39 C38 C37 120.0 . . ?
F2 C37 C38 116.6(17) . . ?
F2 C37 C36 123.4(17) . . ?
C36 C37 C38 120.0 . . ?
F1 C36 C35 125.2(14) . . ?
F1 C36 C37 114.8(15) . . ?
C37 C36 C35 120.0 . . ?
C42 C41 C46 120.0 . . ?
C42 C41 B1 123.8(12) . . ?
C46 C41 B1 116.0(12) . . ?
F6 C42 C41 125.4(12) . . ?
F6 C42 C43 114.5(13) . . ?
C41 C42 C43 120.0 . . ?
F7 C43 C42 122.5(15) . . ?
F7 C43 C44 117.4(15) . . ?
C44 C43 C42 120.0 . . ?
F8 C44 C43 122.8(13) . . ?
F8 C44 C45 117.1(13) . . ?
C43 C44 C45 120.0 . . ?
F9 C45 C44 121.1(13) . . ?
F9 C45 C46 118.9(13) . . ?
C44 C45 C46 120.0 . . ?
F10 C46 C41 121.4(15) . . ?
F10 C46 C45 118.5(14) . . ?
C45 C46 C41 120.0 . . ?
C48 C47 C52 120.0 . . ?
C48 C47 B1 121.2(12) . . ?
C52 C47 B1 118.2(13) . . ?
F11 C48 C47 125.7(15) . . ?
F11 C48 C49 114.3(14) . . ?
C47 C48 C49 120.0 . . ?
F12 C49 C48 120.6(19) . . ?
F12 C49 C50 119.4(19) . . ?
C50 C49 C48 120.0 . . ?
F13 C50 C49 120.7(15) . . ?
F13 C50 C51 119.3(15) . . ?
C49 C50 C51 120.0 . . ?
F14 C51 C50 121.5(16) . . ?
F14 C51 C52 118.4(16) . . ?
C50 C51 C52 120.0 . . ?
F15 C52 C47 120.7(17) . . ?
F15 C52 C51 119.3(17) . . ?
C51 C52 C47 120.0 . . ?
C58 C53 C54 120.0 . . ?
C58 C53 B1 115.6(12) . . ?
C54 C53 B1 124.1(12) . . ?
F20 C58 C53 125.8(16) . . ?
F20 C58 C57 114.2(16) . . ?
C53 C58 C57 120.0 . . ?
F19 C57 C58 122.8(15) . . ?
F19 C57 C56 117.2(15) . . ?
C56 C57 C58 120.0 . . ?
F18 C56 C57 120.7(13) . . ?
F18 C56 C55 119.3(13) . . ?
C57 C56 C55 120.0 . . ?
F17 C55 C56 120.0(17) . . ?
F17 C55 C54 120.0(16) . . ?
C54 C55 C56 120.0 . . ?
F16 C54 C53 124.8(15) . . ?
F16 C54 C55 115.2(15) . . ?
C55 C54 C53 120.0 . . ?
C35 B1 C41 101(2) . . ?
C35 B1 C47 115.3(14) . . ?
C35 B1 C53 119.0(14) . . ?
C41 B1 C47 115.7(14) . . ?
C41 B1 C53 114.1(14) . . ?
C53 B1 C47 93(2) . . ?

loop_
_geom_bond_atom_site_label_1
_geom_bond_atom_site_label_2
_geom_bond_distance
_geom_bond_site_symmetry_2
_geom_bond_publ_flag
Dy1 C1 2.549(14) . ?
Dy1 C2 2.606(17) . ?
Dy1 C3 2.680(14) . ?
Dy1 C4 2.67(2) . ?
Dy1 C5 2.590(18) . ?
Dy1 C21 2.70(2) . ?
Dy1 C20 2.675(13) . ?
Dy1 C19 2.57(2) . ?
Dy1 C18 2.535(15) . ?
Dy1 C22 2.613(18) . ?
C1 C2 1.4200 . ?
C1 C5 1.4200 . ?
C1 C6 1.59(3) . ?
C2 C3 1.4200 . ?
C2 C10 1.58(6) . ?
C3 C4 1.4200 . ?
C4 C5 1.4200 . ?
C4 C14 1.52(5) . ?
C6 C7 1.44(4) . ?
C6 C8 1.59(5) . ?
C6 C9 1.58(7) . ?
C10 C11 1.34(6) . ?
C10 C12 1.57(3) . ?
C10 C13 1.57(3) . ?
C14 C15 1.54(5) . ?
C14 C16 1.62(10) . ?
C14 C17 1.44(5) . ?
C21 C20 1.4200 . ?
C21 C22 1.4200 . ?
C21 C31 1.54(5) . ?
C20 C19 1.4200 . ?
C19 C18 1.4200 . ?
C19 C27 1.38(6) . ?
C18 C22 1.4200 . ?
C18 C23 1.60(3) . ?
C23 C24 1.49(3) . ?
C23 C25 1.37(6) . ?
C23 C26 1.61(6) . ?
C27 C28 1.56(7) . ?
C27 C29 1.57(4) . ?
C27 C30 1.60(4) . ?
C31 C32 1.50(4) . ?
C31 C33 1.45(8) . ?
C31 C34 1.53(3) . ?
F1 C36 1.35(2) . ?
F2 C37 1.356(18) . ?
F3 C38 1.33(4) . ?
F4 C39 1.35(3) . ?
F5 C40 1.298(16) . ?
F6 C42 1.33(2) . ?
F7 C43 1.326(15) . ?
F8 C44 1.32(3) . ?
F9 C45 1.35(2) . ?
F10 C46 1.303(14) . ?
F11 C48 1.33(3) . ?
F12 C49 1.337(17) . ?
F13 C50 1.36(4) . ?
F14 C51 1.30(3) . ?
F15 C52 1.286(14) . ?
F16 C54 1.32(2) . ?
F17 C55 1.341(19) . ?
F18 C56 1.38(4) . ?
F19 C57 1.36(2) . ?
F20 C58 1.281(15) . ?
C35 C40 1.3900 . ?
C35 C36 1.3900 . ?
C35 B1 1.67(4) . ?
C40 C39 1.3900 . ?
C39 C38 1.3900 . ?
C38 C37 1.3900 . ?
C37 C36 1.3900 . ?
C41 C42 1.3900 . ?
C41 C46 1.3900 . ?
C41 B1 1.67(3) . ?
C42 C43 1.3900 . ?
C43 C44 1.3900 . ?
C44 C45 1.3900 . ?
C45 C46 1.3900 . ?
C47 C48 1.3900 . ?
C47 C52 1.3900 . ?
C47 B1 1.76(4) . ?
C48 C49 1.3900 . ?
C49 C50 1.3900 . ?
C50 C51 1.3900 . ?
C51 C52 1.3900 . ?
C53 C58 1.3900 . ?
C53 C54 1.3900 . ?
C53 B1 1.71(4) . ?
C58 C57 1.3900 . ?
C57 C56 1.3900 . ?
C56 C55 1.3900 . ?
C55 C54 1.3900 . ?
